data_4064289
loop_
_publ_author_name
'Chakraborty, Tapash'
'Sharma, Sagar'
'Singh, Harkesh B.'
'Butcher, Ray J.'

_publ_section_title
;
 Reactions of Di-o-tolyl Telluride and Selenide with Palladium Acetate:
 Isolation of a Novel Palladium Complex of a Tellurenic Acid Anhydride and
 Related Trinuclear and Tetranuclear Palladium Complexes
;
_journal_issue 9
_journal_name_full Organometallics
_journal_page_first 2525
_journal_paper_doi 10.1021/om2000184
_journal_volume 30
_journal_year 2011
_chemical_formula_moiety 'C36 H40 O8 Pd4 Se4'
_chemical_formula_sum 'C36 H40 O8 Pd4 Se4'
_chemical_formula_weight 1342.12
_chemical_name_systematic
; 
 ? 
;
_space_group_IT_number 15
_symmetry_cell_setting monoclinic
_symmetry_space_group_name_Hall '-C 2yc'
_symmetry_space_group_name_H-M 'C 1 2/c 1'
_atom_sites_solution_hydrogens geom
_atom_sites_solution_primary direct
_atom_sites_solution_secondary difmap
_audit_creation_method SHELXL-97
_cell_angle_alpha 90.00
_cell_angle_beta 104.214(7)
_cell_angle_gamma 90.00
_cell_formula_units_Z 4
_cell_length_a 18.1021(12)
_cell_length_b 13.1486(9)
_cell_length_c 18.6113(12)
_cell_measurement_reflns_used 3933
_cell_measurement_temperature 293(2)
_cell_measurement_theta_max 77.2694
_cell_measurement_theta_min 4.5402
_cell_volume 4294.2(5)
_computing_cell_refinement
;
CrysAlisPro, Oxford Diffraction Ltd.,
Version 1.171.33.52 (release 06-11-2009 CrysAlis171 .NET)
(compiled Nov  6 2009,16:24:50)
;
_computing_data_collection
;
CrysAlisPro, Oxford Diffraction Ltd.,
Version 1.171.33.52 (release 06-11-2009 CrysAlis171 .NET)
(compiled Nov  6 2009,16:24:50)
;
_computing_data_reduction
;
CrysAlisPro, Oxford Diffraction Ltd.,
Version 1.171.33.52 (release 06-11-2009 CrysAlis171 .NET)
(compiled Nov  6 2009,16:24:50)
;
_computing_molecular_graphics 'Shelxtl (Bruker, 1998)'
_computing_publication_material Shelxtl
_computing_structure_refinement 'SHELXL-97 (Sheldrick, 1997)'
_computing_structure_solution 'SHELXS-97 (Sheldrick, 1990)'
_diffrn_ambient_temperature 293(2)
_diffrn_detector_area_resol_mean 10.5081
_diffrn_measured_fraction_theta_full 0.978
_diffrn_measured_fraction_theta_max 0.957
_diffrn_measurement_device_type 'Xcalibur, Ruby, Gemini'
_diffrn_measurement_method '\w scans'
_diffrn_radiation_monochromator graphite
_diffrn_radiation_source 'fine-focus sealed tube'
_diffrn_radiation_type CuK\a
_diffrn_radiation_wavelength 1.54184
_diffrn_reflns_av_R_equivalents 0.0999
_diffrn_reflns_av_sigmaI/netI 0.0842
_diffrn_reflns_limit_h_max 22
_diffrn_reflns_limit_h_min -20
_diffrn_reflns_limit_k_max 16
_diffrn_reflns_limit_k_min -16
_diffrn_reflns_limit_l_max 23
_diffrn_reflns_limit_l_min -23
_diffrn_reflns_number 8812
_diffrn_reflns_theta_full 67.50
_diffrn_reflns_theta_max 77.55
_diffrn_reflns_theta_min 4.54
_exptl_absorpt_coefficient_mu 17.558
_exptl_absorpt_correction_T_max 1.00000
_exptl_absorpt_correction_T_min 0.06088
_exptl_absorpt_correction_type multi-scan
_exptl_absorpt_process_details
;
CrysAlisPro, Oxford Diffraction Ltd.,
Version 1.171.33.52 (release 06-11-2009 CrysAlis171 .NET)
(compiled Nov  6 2009,16:24:50)
Empirical absorption correction using spherical harmonics,
 implemented in SCALE3 ABSPACK scaling algorithm.
;
_exptl_crystal_colour red-brown
_exptl_crystal_density_diffrn 2.076
_exptl_crystal_density_method 'not measured'
_exptl_crystal_description 'irregular needle'
_exptl_crystal_F_000 2560
_exptl_crystal_size_max 0.41
_exptl_crystal_size_mid 0.22
_exptl_crystal_size_min 0.17
_refine_diff_density_max 2.313
_refine_diff_density_min -1.205
_refine_diff_density_rms 0.315
_refine_ls_extinction_method none
_refine_ls_goodness_of_fit_ref 1.356
_refine_ls_hydrogen_treatment constr
_refine_ls_matrix_type full
_refine_ls_number_parameters 226
_refine_ls_number_reflns 4370
_refine_ls_number_restraints 15
_refine_ls_restrained_S_all 1.354
_refine_ls_R_factor_all 0.1281
_refine_ls_R_factor_gt 0.0975
_refine_ls_shift/su_max 0.023
_refine_ls_shift/su_mean 0.002
_refine_ls_structure_factor_coef Fsqd
_refine_ls_weighting_details 'calc w=1/[\s^2^(Fo^2^)+(0.1113P)^2^] where P=(Fo^2^+2Fc^2^)/3'
_refine_ls_weighting_scheme calc
_refine_ls_wR_factor_gt 0.2267
_refine_ls_wR_factor_ref 0.2501
_reflns_number_gt 2925
_reflns_number_total 4370
_reflns_threshold_expression >2sigma(I)
_cod_data_source_file om2000184_si_002.cif
_cod_data_source_block 6
_cod_database_code 4064289

loop_
_symmetry_equiv_pos_as_xyz
'x, y, z'
'-x, y, -z+1/2'
'x+1/2, y+1/2, z'
'-x+1/2, y+1/2, -z+1/2'
'-x, -y, -z'
'x, -y, z-1/2'
'-x+1/2, -y+1/2, -z'
'x+1/2, -y+1/2, z-1/2'

loop_
_atom_site_label
_atom_site_type_symbol
_atom_site_fract_x
_atom_site_fract_y
_atom_site_fract_z
_atom_site_U_iso_or_equiv
_atom_site_adp_type
_atom_site_occupancy
_atom_site_symmetry_multiplicity
_atom_site_calc_flag
_atom_site_refinement_flags
_atom_site_disorder_assembly
_atom_site_disorder_group
Pd1 Pd 0.82729(5) 0.34684(7) 0.44779(5) 0.0618(2) Uani 1 1 d . A .
Pd2 Pd 0.86213(5) 0.21450(8) 0.57594(5) 0.0655(2) Uani 1 1 d . . .
Se1 Se 0.73541(7) 0.25046(10) 0.36150(7) 0.0607(3) Uani 1 1 d . . .
Se2 Se 0.71699(8) 0.42612(10) 0.47138(7) 0.0688(3) Uani 1 1 d . . .
O11 O 0.9168(5) 0.2656(10) 0.4236(5) 0.087(3) Uani 1 1 d . . .
O12 O 0.9456(6) 0.1679(11) 0.5227(7) 0.107(4) Uani 1 1 d . . .
O21 O 0.9033(7) 0.4406(9) 0.5203(6) 0.093(3) Uani 1 1 d . . .
O22 O 0.9260(7) 0.3404(10) 0.6211(6) 0.107(4) Uani 1 1 d . . .
C11 C 0.9559(7) 0.2016(13) 0.4625(9) 0.080(4) Uani 1 1 d . A .
C12 C 1.0212(8) 0.1524(16) 0.4366(9) 0.101(6) Uani 1 1 d . . .
H12A H 1.0420 0.2006 0.4081 0.151 Uiso 1 1 calc R A .
H12B H 1.0025 0.0942 0.4064 0.151 Uiso 1 1 calc R . .
H12C H 1.0602 0.1314 0.4789 0.151 Uiso 1 1 calc R . .
C21 C 0.9363(9) 0.4186(13) 0.5872(8) 0.084(4) Uani 1 1 d . A .
C22 C 0.9892(16) 0.5012(19) 0.6285(14) 0.164(11) Uani 1 1 d . . .
H22A H 1.0267 0.4711 0.6684 0.246 Uiso 1 1 calc R A .
H22B H 0.9600 0.5502 0.6481 0.246 Uiso 1 1 calc R . .
H22C H 1.0142 0.5343 0.5950 0.246 Uiso 1 1 calc R . .
C1A C 0.6869(5) 0.5300(6) 0.3958(4) 0.079(4) Uani 1 1 d G A .
C2A C 0.6253(5) 0.5141(7) 0.3355(5) 0.084(4) Uani 1 1 d G . .
H2AA H 0.5981 0.4535 0.3314 0.101 Uiso 1 1 calc R A .
C3A C 0.6043(6) 0.5887(10) 0.2815(5) 0.109(6) Uani 1 1 d G A .
H3AA H 0.5631 0.5781 0.2411 0.131 Uiso 1 1 calc R . .
C4A C 0.6450(9) 0.6793(9) 0.2877(7) 0.157(10) Uani 1 1 d G . .
H4AA H 0.6310 0.7292 0.2515 0.188 Uiso 1 1 calc R A .
C5A C 0.7066(9) 0.6952(7) 0.3479(8) 0.125(7) Uani 1 1 d G A .
H5AA H 0.7339 0.7558 0.3521 0.150 Uiso 1 1 calc R . .
C6A C 0.7276(6) 0.6206(7) 0.4020(6) 0.102(5) Uani 1 1 d G . .
C7A C 0.7995(13) 0.6392(14) 0.4598(15) 0.129(9) Uani 1 1 d . A .
H7AA H 0.8200 0.7042 0.4514 0.194 Uiso 1 1 calc R . .
H7AB H 0.8358 0.5869 0.4572 0.194 Uiso 1 1 calc R . .
H7AC H 0.7890 0.6384 0.5079 0.194 Uiso 1 1 calc R . .
C1BA C 0.7139(9) 0.3387(11) 0.2773(7) 0.055(3) Uani 0.526(12) 1 d PGD A 1
C2BA C 0.7674(8) 0.4115(13) 0.2703(8) 0.064(4) Uani 0.526(12) 1 d PGD A 1
H2BA H 0.8119 0.4191 0.3075 0.077 Uiso 0.526(12) 1 calc PR A 1
C3BA C 0.7543(11) 0.4731(14) 0.2077(9) 0.086(6) Uani 0.526(12) 1 d PGD A 1
H3BA H 0.7901 0.5218 0.2031 0.103 Uiso 0.526(12) 1 calc PR A 1
C4BA C 0.6878(12) 0.4617(14) 0.1521(8) 0.094(8) Uani 0.526(12) 1 d PGD A 1
H4BA H 0.6790 0.5029 0.1102 0.113 Uiso 0.526(12) 1 calc PR A 1
C5BA C 0.6343(9) 0.3889(15) 0.1590(8) 0.089(7) Uani 0.526(12) 1 d PGD A 1
H5BA H 0.5898 0.3813 0.1218 0.107 Uiso 0.526(12) 1 calc PR A 1
C6BA C 0.6474(9) 0.3273(13) 0.2216(8) 0.080(6) Uani 0.526(12) 1 d PGD A 1
C7BA C 0.5911(14) 0.245(2) 0.2228(16) 0.095(7) Uani 0.526(12) 1 d PD A 1
H7BA H 0.5459 0.2559 0.1840 0.142 Uiso 0.526(12) 1 calc PR A 1
H7BB H 0.5782 0.2445 0.2699 0.142 Uiso 0.526(12) 1 calc PR A 1
H7BC H 0.6129 0.1801 0.2153 0.142 Uiso 0.526(12) 1 calc PR A 1
C1BB C 0.6979(10) 0.3264(14) 0.2695(7) 0.055(3) Uani 0.474(12) 1 d PGD A 2
C2BB C 0.6276(10) 0.2939(15) 0.2271(9) 0.064(4) Uani 0.474(12) 1 d PGD A 2
H2BB H 0.6013 0.2427 0.2447 0.077 Uiso 0.474(12) 1 calc PR A 2
C3BB C 0.5967(10) 0.3378(18) 0.1584(9) 0.086(6) Uani 0.474(12) 1 d PGD A 2
H3BB H 0.5497 0.3160 0.1300 0.103 Uiso 0.474(12) 1 calc PR A 2
C4BB C 0.6361(13) 0.4143(17) 0.1320(8) 0.094(8) Uani 0.474(12) 1 d PGD A 2
H4BB H 0.6155 0.4436 0.0860 0.113 Uiso 0.474(12) 1 calc PR A 2
C5BB C 0.7064(13) 0.4468(16) 0.1744(10) 0.089(7) Uani 0.474(12) 1 d PGD A 2
H5BB H 0.7328 0.4979 0.1567 0.107 Uiso 0.474(12) 1 calc PR A 2
C6BB C 0.7373(10) 0.4029(16) 0.2431(9) 0.080(6) Uani 0.474(12) 1 d PGD A 2
C7BB C 0.8143(15) 0.442(3) 0.2817(17) 0.095(7) Uani 0.474(12) 1 d PD A 2
H7BD H 0.8296 0.4938 0.2518 0.142 Uiso 0.474(12) 1 calc PR A 2
H7BE H 0.8505 0.3874 0.2894 0.142 Uiso 0.474(12) 1 calc PR A 2
H7BF H 0.8123 0.4707 0.3287 0.142 Uiso 0.474(12) 1 calc PR A 2

loop_
_atom_site_aniso_label
_atom_site_aniso_U_11
_atom_site_aniso_U_22
_atom_site_aniso_U_33
_atom_site_aniso_U_23
_atom_site_aniso_U_13
_atom_site_aniso_U_12
Pd1 0.0615(5) 0.0728(5) 0.0526(4) 0.0061(3) 0.0171(3) -0.0067(4)
Pd2 0.0603(4) 0.0806(6) 0.0597(4) 0.0159(4) 0.0222(4) -0.0040(4)
Se1 0.0673(7) 0.0635(6) 0.0532(6) 0.0022(5) 0.0186(5) -0.0021(5)
Se2 0.0879(8) 0.0677(7) 0.0587(6) 0.0025(5) 0.0332(6) 0.0013(6)
O11 0.057(5) 0.140(9) 0.066(5) 0.011(6) 0.020(4) 0.009(5)
O12 0.066(5) 0.156(11) 0.112(8) 0.047(8) 0.045(5) 0.033(6)
O21 0.096(7) 0.095(7) 0.079(6) -0.001(5) 0.004(6) -0.024(6)
O22 0.099(7) 0.141(10) 0.064(5) 0.020(6) -0.013(5) -0.061(7)
C11 0.057(6) 0.107(10) 0.081(8) 0.003(8) 0.028(6) 0.013(7)
C12 0.075(8) 0.151(16) 0.087(10) -0.012(10) 0.040(7) 0.023(10)
C21 0.084(8) 0.105(10) 0.059(7) 0.008(7) 0.008(6) -0.044(8)
C22 0.20(2) 0.167(19) 0.118(16) -0.023(15) 0.023(16) -0.127(18)
C1A 0.099(8) 0.072(7) 0.084(8) 0.009(6) 0.055(7) 0.017(7)
C2A 0.092(9) 0.103(10) 0.061(7) 0.024(7) 0.024(6) 0.046(8)
C3A 0.095(10) 0.154(16) 0.090(10) 0.050(10) 0.042(8) 0.060(11)
C4A 0.21(2) 0.112(14) 0.18(2) 0.071(15) 0.109(19) 0.020(17)
C5A 0.157(18) 0.093(11) 0.144(17) 0.046(12) 0.076(15) 0.023(12)
C6A 0.144(14) 0.080(9) 0.097(10) 0.026(8) 0.061(10) 0.013(10)
C7A 0.138(18) 0.071(9) 0.17(2) 0.034(12) 0.027(17) 0.014(11)
C1BA 0.041(7) 0.082(8) 0.032(5) 0.001(5) -0.011(5) 0.003(6)
C2BA 0.053(9) 0.071(10) 0.066(10) 0.003(8) 0.008(8) -0.010(8)
C3BA 0.066(11) 0.123(18) 0.057(10) -0.004(11) -0.004(9) -0.008(12)
C4BA 0.15(2) 0.080(14) 0.053(11) 0.015(10) 0.026(13) -0.007(13)
C5BA 0.110(16) 0.111(17) 0.046(10) 0.023(11) 0.019(10) 0.004(14)
C6BA 0.090(14) 0.088(13) 0.069(10) 0.035(10) 0.034(10) 0.012(11)
C7BA 0.059(11) 0.14(2) 0.063(11) 0.004(12) -0.026(10) -0.021(12)
C1BB 0.041(7) 0.082(8) 0.032(5) 0.001(5) -0.011(5) 0.003(6)
C2BB 0.053(9) 0.071(10) 0.066(10) 0.003(8) 0.008(8) -0.010(8)
C3BB 0.066(11) 0.123(18) 0.057(10) -0.004(11) -0.004(9) -0.008(12)
C4BB 0.15(2) 0.080(14) 0.053(11) 0.015(10) 0.026(13) -0.007(13)
C5BB 0.110(16) 0.111(17) 0.046(10) 0.023(11) 0.019(10) 0.004(14)
C6BB 0.090(14) 0.088(13) 0.069(10) 0.035(10) 0.034(10) 0.012(11)
C7BB 0.059(11) 0.14(2) 0.063(11) 0.004(12) -0.026(10) -0.021(12)

loop_
_atom_type_symbol
_atom_type_description
_atom_type_scat_dispersion_real
_atom_type_scat_dispersion_imag
_atom_type_scat_source
C C 0.0181 0.0091 'International Tables Vol C Tables 4.2.6.8 and 6.1.1.4'
H H 0.0000 0.0000 'International Tables Vol C Tables 4.2.6.8 and 6.1.1.4'
O O 0.0492 0.0322 'International Tables Vol C Tables 4.2.6.8 and 6.1.1.4'
Pd Pd 0.1215 3.9337 'International Tables Vol C Tables 4.2.6.8 and 6.1.1.4'
Se Se -0.7943 1.1372 'International Tables Vol C Tables 4.2.6.8 and 6.1.1.4'

loop_
_geom_angle_atom_site_label_1
_geom_angle_atom_site_label_2
_geom_angle_atom_site_label_3
_geom_angle
_geom_angle_site_symmetry_1
_geom_angle_site_symmetry_3
O21 Pd1 O11 91.1(5) . .
O21 Pd1 Se1 175.8(3) . .
O11 Pd1 Se1 91.9(3) . .
O21 Pd1 Se2 94.1(4) . .
O11 Pd1 Se2 174.5(3) . .
Se1 Pd1 Se2 83.04(5) . .
O21 Pd1 Pd2 81.2(3) . .
O11 Pd1 Pd2 81.2(3) . .
Se1 Pd1 Pd2 102.19(5) . .
Se2 Pd1 Pd2 97.69(5) . .
O22 Pd2 O12 91.8(6) . .
O22 Pd2 Se2 176.2(4) . 7_656
O12 Pd2 Se2 92.1(4) . 7_656
O22 Pd2 Se1 93.1(4) . 7_656
O12 Pd2 Se1 174.1(4) . 7_656
Se2 Pd2 Se1 83.11(5) 7_656 7_656
O22 Pd2 Pd1 80.9(3) . .
O12 Pd2 Pd1 79.8(3) . .
Se2 Pd2 Pd1 99.97(5) 7_656 .
Se1 Pd2 Pd1 104.38(5) 7_656 .
C1BA Se1 C1BB 9.8(8) . .
C1BA Se1 Pd1 101.5(5) . .
C1BB Se1 Pd1 110.8(5) . .
C1BA Se1 Pd2 104.9(5) . 7_656
C1BB Se1 Pd2 100.9(6) . 7_656
Pd1 Se1 Pd2 92.66(5) . 7_656
C1A Se2 Pd2 104.1(3) . 7_656
C1A Se2 Pd1 105.8(3) . .
Pd2 Se2 Pd1 92.72(6) 7_656 .
C11 O11 Pd1 126.6(9) . .
C11 O12 Pd2 126.9(10) . .
C21 O21 Pd1 125.1(10) . .
C21 O22 Pd2 126.3(10) . .
O11 C11 O12 125.4(13) . .
O11 C11 C12 119.2(14) . .
O12 C11 C12 115.3(14) . .
C11 C12 H12A 109.5 . .
C11 C12 H12B 109.5 . .
H12A C12 H12B 109.5 . .
C11 C12 H12C 109.5 . .
H12A C12 H12C 109.5 . .
H12B C12 H12C 109.5 . .
O22 C21 O21 126.2(14) . .
O22 C21 C22 119.1(15) . .
O21 C21 C22 114.6(15) . .
C21 C22 H22A 109.5 . .
C21 C22 H22B 109.5 . .
H22A C22 H22B 109.5 . .
C21 C22 H22C 109.5 . .
H22A C22 H22C 109.5 . .
H22B C22 H22C 109.5 . .
C2A C1A C6A 120.0 . .
C2A C1A Se2 120.4(5) . .
C6A C1A Se2 119.6(5) . .
C1A C2A C3A 120.0 . .
C1A C2A H2AA 120.0 . .
C3A C2A H2AA 120.0 . .
C4A C3A C2A 120.0 . .
C4A C3A H3AA 120.0 . .
C2A C3A H3AA 120.0 . .
C3A C4A C5A 120.0 . .
C3A C4A H4AA 120.0 . .
C5A C4A H4AA 120.0 . .
C4A C5A C6A 120.0 . .
C4A C5A H5AA 120.0 . .
C6A C5A H5AA 120.0 . .
C5A C6A C1A 120.0 . .
C5A C6A C7A 116.2(10) . .
C1A C6A C7A 123.5(10) . .
C6A C7A H7AA 109.5 . .
C6A C7A H7AB 109.5 . .
H7AA C7A H7AB 109.5 . .
C6A C7A H7AC 109.5 . .
H7AA C7A H7AC 109.5 . .
H7AB C7A H7AC 109.5 . .
C2BA C1BA C6BA 120.0 . .
C2BA C1BA Se1 119.2(8) . .
C6BA C1BA Se1 120.7(8) . .
C3BA C2BA C1BA 120.0 . .
C3BA C2BA H2BA 120.0 . .
C1BA C2BA H2BA 120.0 . .
C2BA C3BA C4BA 120.0 . .
C2BA C3BA H3BA 120.0 . .
C4BA C3BA H3BA 120.0 . .
C5BA C4BA C3BA 120.0 . .
C5BA C4BA H4BA 120.0 . .
C3BA C4BA H4BA 120.0 . .
C4BA C5BA C6BA 120.0 . .
C4BA C5BA H5BA 120.0 . .
C6BA C5BA H5BA 120.0 . .
C5BA C6BA C1BA 120.0 . .
C5BA C6BA C7BA 117.4(12) . .
C1BA C6BA C7BA 122.4(12) . .
C2BB C1BB C6BB 120.0 . .
C2BB C1BB Se1 114.4(9) . .
C6BB C1BB Se1 125.5(9) . .
C3BB C2BB C1BB 120.0 . .
C3BB C2BB H2BB 120.0 . .
C1BB C2BB H2BB 120.0 . .
C2BB C3BB C4BB 120.0 . .
C2BB C3BB H3BB 120.0 . .
C4BB C3BB H3BB 120.0 . .
C5BB C4BB C3BB 120.0 . .
C5BB C4BB H4BB 120.0 . .
C3BB C4BB H4BB 120.0 . .
C4BB C5BB C6BB 120.0 . .
C4BB C5BB H5BB 120.0 . .
C6BB C5BB H5BB 120.0 . .
C5BB C6BB C1BB 120.0 . .
C5BB C6BB C7BB 114.5(15) . .
C1BB C6BB C7BB 125.4(15) . .
C6BB C7BB H7BD 109.5 . .
C6BB C7BB H7BE 109.5 . .
H7BD C7BB H7BE 109.5 . .
C6BB C7BB H7BF 109.5 . .
H7BD C7BB H7BF 109.5 . .
H7BE C7BB H7BF 109.5 . .

loop_
_geom_bond_atom_site_label_1
_geom_bond_atom_site_label_2
_geom_bond_distance
_geom_bond_site_symmetry_2
Pd1 O21 2.079(11) .
Pd1 O11 2.080(10) .
Pd1 Se1 2.3748(16) .
Pd1 Se2 2.3868(17) .
Pd1 Pd2 2.8939(12) .
Pd2 O22 2.075(11) .
Pd2 O12 2.092(11) .
Pd2 Se2 2.3720(17) 7_656
Pd2 Se1 2.3864(15) 7_656
Se1 C1BA 1.912(11) .
Se1 C1BB 1.954(12) .
Se1 Pd2 2.3864(15) 7_656
Se2 C1A 1.941(7) .
Se2 Pd2 2.3719(17) 7_656
O11 C11 1.218(18) .
O12 C11 1.26(2) .
O21 C21 1.275(17) .
O22 C21 1.245(18) .
C11 C12 1.526(18) .
C12 H12A 0.9600 .
C12 H12B 0.9600 .
C12 H12C 0.9600 .
C21 C22 1.52(2) .
C22 H22A 0.9600 .
C22 H22B 0.9600 .
C22 H22C 0.9600 .
C1A C2A 1.3900 .
C1A C6A 1.3900 .
C2A C3A 1.3900 .
C2A H2AA 0.9300 .
C3A C4A 1.3900 .
C3A H3AA 0.9300 .
C4A C5A 1.3900 .
C4A H4AA 0.9300 .
C5A C6A 1.3900 .
C5A H5AA 0.9300 .
C6A C7A 1.49(2) .
C7A H7AA 0.9600 .
C7A H7AB 0.9600 .
C7A H7AC 0.9600 .
C1BA C2BA 1.3900 .
C1BA C6BA 1.3900 .
C2BA C3BA 1.3900 .
C2BA H2BA 0.9300 .
C3BA C4BA 1.3900 .
C3BA H3BA 0.9300 .
C4BA C5BA 1.3900 .
C4BA H4BA 0.9300 .
C5BA C6BA 1.3900 .
C5BA H5BA 0.9300 .
C6BA C7BA 1.50(2) .
C7BA H7BA 0.9600 .
C7BA H7BB 0.9600 .
C7BA H7BC 0.9600 .
C1BB C2BB 1.3900 .
C1BB C6BB 1.3900 .
C2BB C3BB 1.3900 .
C2BB H2BB 0.9300 .
C3BB C4BB 1.3900 .
C3BB H3BB 0.9300 .
C4BB C5BB 1.3900 .
C4BB H4BB 0.9300 .
C5BB C6BB 1.3900 .
C5BB H5BB 0.9300 .
C6BB C7BB 1.49(2) .
C7BB H7BD 0.9600 .
C7BB H7BE 0.9600 .
C7BB H7BF 0.9600 .

loop_
_geom_torsion_atom_site_label_1
_geom_torsion_atom_site_label_2
_geom_torsion_atom_site_label_3
_geom_torsion_atom_site_label_4
_geom_torsion
_geom_torsion_site_symmetry_1
_geom_torsion_site_symmetry_4
O21 Pd1 Pd2 O22 2.6(6) . .
O11 Pd1 Pd2 O22 95.1(5) . .
Se1 Pd1 Pd2 O22 -174.9(4) . .
Se2 Pd1 Pd2 O22 -90.4(4) . .
O21 Pd1 Pd2 O12 -90.8(6) . .
O11 Pd1 Pd2 O12 1.6(5) . .
Se1 Pd1 Pd2 O12 91.7(4) . .
Se2 Pd1 Pd2 O12 176.2(4) . .
O21 Pd1 Pd2 Se2 178.9(4) . 7_656
O11 Pd1 Pd2 Se2 -88.7(3) . 7_656
Se1 Pd1 Pd2 Se2 1.36(6) . 7_656
Se2 Pd1 Pd2 Se2 85.86(6) . 7_656
O21 Pd1 Pd2 Se1 93.5(4) . 7_656
O11 Pd1 Pd2 Se1 -174.0(3) . 7_656
Se1 Pd1 Pd2 Se1 -84.01(6) . 7_656
Se2 Pd1 Pd2 Se1 0.48(6) . 7_656
O21 Pd1 Se1 C1BA 37(5) . .
O11 Pd1 Se1 C1BA -98.2(6) . .
Se2 Pd1 Se1 C1BA 84.0(5) . .
Pd2 Pd1 Se1 C1BA -179.5(5) . .
O21 Pd1 Se1 C1BB 34(5) . .
O11 Pd1 Se1 C1BB -101.2(7) . .
Se2 Pd1 Se1 C1BB 81.0(6) . .
Pd2 Pd1 Se1 C1BB 177.4(6) . .
O21 Pd1 Se1 Pd2 -69(5) . 7_656
O11 Pd1 Se1 Pd2 156.0(3) . 7_656
Se2 Pd1 Se1 Pd2 -21.74(5) . 7_656
Pd2 Pd1 Se1 Pd2 74.67(5) . 7_656
O21 Pd1 Se2 C1A 93.4(4) . .
O11 Pd1 Se2 C1A -107(3) . .
Se1 Pd1 Se2 C1A -83.6(3) . .
Pd2 Pd1 Se2 C1A 175.0(3) . .
O21 Pd1 Se2 Pd2 -161.2(3) . 7_656
O11 Pd1 Se2 Pd2 -2(3) . 7_656
Se1 Pd1 Se2 Pd2 21.88(5) . 7_656
Pd2 Pd1 Se2 Pd2 -79.55(5) . 7_656
O21 Pd1 O11 C11 76.8(14) . .
Se1 Pd1 O11 C11 -106.1(13) . .
Se2 Pd1 O11 C11 -83(3) . .
Pd2 Pd1 O11 C11 -4.1(13) . .
O22 Pd2 O12 C11 -80.7(15) . .
Se2 Pd2 O12 C11 99.4(15) 7_656 .
Se1 Pd2 O12 C11 134(3) 7_656 .
Pd1 Pd2 O12 C11 -0.3(15) . .
O11 Pd1 O21 C21 -81.7(15) . .
Se1 Pd1 O21 C21 143(4) . .
Se2 Pd1 O21 C21 96.4(14) . .
Pd2 Pd1 O21 C21 -0.8(14) . .
O12 Pd2 O22 C21 73.2(16) . .
Se2 Pd2 O22 C21 -109(5) 7_656 .
Se1 Pd2 O22 C21 -110.2(16) 7_656 .
Pd1 Pd2 O22 C21 -6.1(15) . .
Pd1 O11 C11 O12 5(3) . .
Pd1 O11 C11 C12 -177.8(11) . .
Pd2 O12 C11 O11 -3(3) . .
Pd2 O12 C11 C12 -179.6(12) . .
Pd2 O22 C21 O21 8(3) . .
Pd2 O22 C21 C22 -176.2(17) . .
Pd1 O21 C21 O22 -4(3) . .
Pd1 O21 C21 C22 -179.7(16) . .
Pd2 Se2 C1A C2A 6.3(6) 7_656 .
Pd1 Se2 C1A C2A 103.3(5) . .
Pd2 Se2 C1A C6A -173.5(5) 7_656 .
Pd1 Se2 C1A C6A -76.5(5) . .
C6A C1A C2A C3A 0.0 . .
Se2 C1A C2A C3A -179.8(7) . .
C1A C2A C3A C4A 0.0 . .
C2A C3A C4A C5A 0.0 . .
C3A C4A C5A C6A 0.0 . .
C4A C5A C6A C1A 0.0 . .
C4A C5A C6A C7A 173.2(15) . .
C2A C1A C6A C5A 0.0 . .
Se2 C1A C6A C5A 179.8(7) . .
C2A C1A C6A C7A -172.7(16) . .
Se2 C1A C6A C7A 7.1(16) . .
C1BB Se1 C1BA C2BA -174(6) . .
Pd1 Se1 C1BA C2BA 22.6(10) . .
Pd2 Se1 C1BA C2BA 118.5(9) 7_656 .
C1BB Se1 C1BA C6BA 3(5) . .
Pd1 Se1 C1BA C6BA -160.5(8) . .
Pd2 Se1 C1BA C6BA -64.6(9) 7_656 .
C6BA C1BA C2BA C3BA 0.0 . .
Se1 C1BA C2BA C3BA 177.0(11) . .
C1BA C2BA C3BA C4BA 0.0 . .
C2BA C3BA C4BA C5BA 0.0 . .
C3BA C4BA C5BA C6BA 0.0 . .
C4BA C5BA C6BA C1BA 0.0 . .
C4BA C5BA C6BA C7BA -175(2) . .
C2BA C1BA C6BA C5BA 0.0 . .
Se1 C1BA C6BA C5BA -176.9(12) . .
C2BA C1BA C6BA C7BA 175(2) . .
Se1 C1BA C6BA C7BA -2(2) . .
C1BA Se1 C1BB C2BB -176(6) . .
Pd1 Se1 C1BB C2BB -158.7(9) . .
Pd2 Se1 C1BB C2BB -61.6(10) 7_656 .
C1BA Se1 C1BB C6BB 7(5) . .
Pd1 Se1 C1BB C6BB 25.2(13) . .
Pd2 Se1 C1BB C6BB 122.4(11) 7_656 .
C6BB C1BB C2BB C3BB 0.0 . .
Se1 C1BB C2BB C3BB -176.3(13) . .
C1BB C2BB C3BB C4BB 0.0 . .
C2BB C3BB C4BB C5BB 0.0 . .
C3BB C4BB C5BB C6BB 0.0 . .
C4BB C5BB C6BB C1BB 0.0 . .
C4BB C5BB C6BB C7BB 178(3) . .
C2BB C1BB C6BB C5BB 0.0 . .
Se1 C1BB C6BB C5BB 175.9(14) . .
C2BB C1BB C6BB C7BB -178(3) . .
Se1 C1BB C6BB C7BB -2(3) . .
